data_4089620
loop_
_publ_author_name
'Peryshkov, Dmitry V.'
'Forrest, William P.'
'Schrock, Richard R.'
'Smith, Stacey J.'
'M\"uller, Peter'

_publ_section_title
;
 B(C6F5)3 Activation of Oxo Tungsten Complexes That Are Relevant to Olefin
 Metathesis
;
_journal_issue 19
_journal_name_full Organometallics
_journal_page_first 5256
_journal_paper_doi 10.1021/om4007906
_journal_volume 32
_journal_year 2013
_chemical_formula_moiety 'C52 H58 O3 W, 0.5(C5 H12)'
_chemical_formula_sum 'C54.5 H64 O3 W'
_chemical_formula_weight 950.90
_space_group_crystal_system monoclinic
_space_group_IT_number 14
_space_group_name_Hall '-P 2yn'
_space_group_name_H-M_alt 'P 1 21/n 1'
_atom_sites_solution_hydrogens geom
_atom_sites_solution_primary direct
_atom_sites_solution_secondary difmap
_audit_creation_method SHELXL-2012
_cell_angle_alpha 90
_cell_angle_beta 95.7210(10)
_cell_angle_gamma 90
_cell_formula_units_Z 4
_cell_length_a 11.5802(7)
_cell_length_b 32.3113(19)
_cell_length_c 12.4403(7)
_cell_measurement_reflns_used 9707
_cell_measurement_temperature 100(2)
_cell_measurement_theta_max 31.47
_cell_measurement_theta_min 2.52
_cell_volume 4631.6(5)
_computing_cell_refinement 'SAINT 7.46A (Bruker-AXS, 2011)'
_computing_data_collection 'APEX2 v2011.4.0 (Bruker-AXS, 2011)'
_computing_data_reduction 'SAINT 7.46A (Bruker-AXS, 2011)'
_computing_molecular_graphics 'Bruker SHELXTL'
_computing_publication_material 'Bruker SHELXTL'
_computing_structure_refinement 'SHELXL-2012 (Sheldrick, 2012)'
_computing_structure_solution 'SHELXS-97 (Sheldrick, 2008)'
_diffrn_ambient_temperature 100(2)
_diffrn_detector_area_resol_mean 8.3
_diffrn_measured_fraction_theta_full 1.000
_diffrn_measured_fraction_theta_max 0.998
_diffrn_measurement_device_type 'Bruker Smart APEX2 CCD'
_diffrn_measurement_method '\f and \w scans'
_diffrn_radiation_type MoK\a
_diffrn_radiation_wavelength 0.71073
_diffrn_reflns_av_R_equivalents 0.0414
_diffrn_reflns_av_unetI/netI 0.0213
_diffrn_reflns_Laue_measured_fraction_full 1.000
_diffrn_reflns_Laue_measured_fraction_max 0.998
_diffrn_reflns_limit_h_max 16
_diffrn_reflns_limit_h_min -16
_diffrn_reflns_limit_k_max 47
_diffrn_reflns_limit_k_min -47
_diffrn_reflns_limit_l_max 18
_diffrn_reflns_limit_l_min -18
_diffrn_reflns_number 152875
_diffrn_reflns_point_group_measured_fraction_full 1.000
_diffrn_reflns_point_group_measured_fraction_max 0.998
_diffrn_reflns_theta_full 25.242
_diffrn_reflns_theta_max 31.509
_diffrn_reflns_theta_min 1.762
_diffrn_source 'I\mS micro-focus sealed tube, multilayer optics'
_exptl_absorpt_coefficient_mu 2.536
_exptl_absorpt_correction_T_max 0.7462
_exptl_absorpt_correction_T_min 0.6201
_exptl_absorpt_correction_type multi-scan
_exptl_absorpt_process_details 'SADABS (Sheldrick, 2009)'
_exptl_crystal_colour yellow
_exptl_crystal_density_diffrn 1.364
_exptl_crystal_density_method 'not measured'
_exptl_crystal_description plate
_exptl_crystal_F_000 1956
_exptl_crystal_size_max 0.125
_exptl_crystal_size_mid 0.101
_exptl_crystal_size_min 0.028
_refine_diff_density_max 5.219
_refine_diff_density_min -1.514
_refine_diff_density_rms 0.111
_refine_ls_extinction_method none
_refine_ls_goodness_of_fit_ref 1.050
_refine_ls_hydrogen_treatment constr
_refine_ls_matrix_type full
_refine_ls_number_parameters 621
_refine_ls_number_reflns 15389
_refine_ls_number_restraints 298
_refine_ls_restrained_S_all 1.047
_refine_ls_R_factor_all 0.0437
_refine_ls_R_factor_gt 0.0336
_refine_ls_shift/su_max 0.001
_refine_ls_shift/su_mean 0.000
_refine_ls_structure_factor_coef Fsqd
_refine_ls_weighting_details
; 
 w=1/[\s^2^(Fo^2^)+(0.0356P)^2^+11.1441P] 
 where P=(Fo^2^+2Fc^2^)/3 
;
_refine_ls_weighting_scheme calc
_refine_ls_wR_factor_gt 0.0827
_refine_ls_wR_factor_ref 0.0888
_reflns_Friedel_coverage 0.000
_reflns_number_gt 13014
_reflns_number_total 15389
_reflns_threshold_expression 'I > 2\s(I)'
_cod_data_source_file om4007906_si_001.cif
_cod_data_source_block x8_12132
_cod_original_sg_symbol_H-M 'P 21/n'
_cod_original_formula_sum 'C54.50 H64 O3 W'
_cod_database_code 4089620
_shelx_space_group_comment
; 
The symmetry employed for this shelxl refinement is uniquely defined 
by the following loop, which should always be used as a source of 
symmetry information in preference to the above space-group names. 
They are only intended as comments. 
;
_shelx_estimated_absorpt_t_min 0.742
_shelx_estimated_absorpt_t_max 0.932
_shelxl_version_number 2012-9

loop_
_space_group_symop_operation_xyz
'x, y, z'
'-x+1/2, y+1/2, -z+1/2'
'-x, -y, -z'
'x-1/2, -y-1/2, z-1/2'

loop_
_atom_site_label
_atom_site_type_symbol
_atom_site_fract_x
_atom_site_fract_y
_atom_site_fract_z
_atom_site_U_iso_or_equiv
_atom_site_adp_type
_atom_site_occupancy
_atom_site_site_symmetry_order
_atom_site_calc_flag
_atom_site_refinement_flags_posn
_atom_site_refinement_flags_adp
_atom_site_refinement_flags_occupancy
_atom_site_disorder_assembly
_atom_site_disorder_group
W1 W 0.81674(2) 0.10373(2) 0.52596(2) 0.02192(3) Uani 1 1 d D . . . .
C1 C 0.8131(6) 0.0858(4) 0.3586(4) 0.0425(10) Uani 0.886(9) 1 d D U P A 1
H1A H 0.8300 0.1103 0.3151 0.051 Uiso 0.886(9) 1 calc R U P A 1
H1B H 0.8749 0.0651 0.3512 0.051 Uiso 0.886(9) 1 calc R U P A 1
C2 C 0.6969(5) 0.06753(17) 0.3137(5) 0.0657(17) Uani 0.886(9) 1 d D U P A 1
H2A H 0.6816 0.0410 0.3495 0.079 Uiso 0.886(9) 1 calc R U P A 1
H2B H 0.6941 0.0630 0.2348 0.079 Uiso 0.886(9) 1 calc R U P A 1
C3 C 0.6099(5) 0.1010(3) 0.3403(5) 0.0546(18) Uani 0.886(9) 1 d D U P A 1
H3A H 0.6163 0.1254 0.2934 0.066 Uiso 0.886(9) 1 calc R U P A 1
H3B H 0.5296 0.0902 0.3283 0.066 Uiso 0.886(9) 1 calc R U P A 1
C4 C 0.6384(3) 0.11285(17) 0.4581(4) 0.0431(13) Uani 0.886(9) 1 d D U P A 1
H4A H 0.5874 0.0967 0.5017 0.052 Uiso 0.886(9) 1 calc R U P A 1
H4B H 0.6187 0.1424 0.4662 0.052 Uiso 0.886(9) 1 calc R U P A 1
C1A C 0.820(4) 0.083(3) 0.362(2) 0.0425(10) Uani 0.114(9) 1 d D U P A 2
H1A1 H 0.8967 0.0892 0.3366 0.051 Uiso 0.114(9) 1 calc R U P A 2
H1A2 H 0.8099 0.0522 0.3589 0.051 Uiso 0.114(9) 1 calc R U P A 2
C2A C 0.725(3) 0.1030(11) 0.287(2) 0.049(5) Uani 0.114(9) 1 d D U P A 2
H2A1 H 0.7213 0.0908 0.2135 0.059 Uiso 0.114(9) 1 calc R U P A 2
H2A2 H 0.7389 0.1331 0.2815 0.059 Uiso 0.114(9) 1 calc R U P A 2
C3A C 0.613(3) 0.094(3) 0.339(3) 0.0546(18) Uani 0.114(9) 1 d D U P A 2
H3A1 H 0.5514 0.1136 0.3095 0.066 Uiso 0.114(9) 1 calc R U P A 2
H3A2 H 0.5869 0.0657 0.3229 0.066 Uiso 0.114(9) 1 calc R U P A 2
C4A C 0.6373(17) 0.1003(17) 0.460(3) 0.0431(13) Uani 0.114(9) 1 d D U P A 2
H4A1 H 0.6004 0.0772 0.4961 0.052 Uiso 0.114(9) 1 calc R U P A 2
H4A2 H 0.5983 0.1262 0.4796 0.052 Uiso 0.114(9) 1 calc R U P A 2
C5 C 1.0527(2) 0.14446(7) 0.47137(19) 0.0179(4) Uani 1 1 d . . . . .
C6 C 1.1498(2) 0.13261(8) 0.54033(19) 0.0194(4) Uani 1 1 d . . . . .
C7 C 1.2589(2) 0.14447(9) 0.5136(2) 0.0258(5) Uani 1 1 d . . . . .
H7 H 1.3259 0.1372 0.5601 0.031 Uiso 1 1 calc R U . . .
C8 C 1.2714(2) 0.16686(10) 0.4200(2) 0.0287(6) Uani 1 1 d . . . . .
H8 H 1.3463 0.1750 0.4030 0.034 Uiso 1 1 calc R U . . .
C9 C 1.1739(2) 0.17723(9) 0.3517(2) 0.0244(5) Uani 1 1 d . . . . .
H9 H 1.1830 0.1922 0.2874 0.029 Uiso 1 1 calc R U . . .
C10 C 1.0628(2) 0.16618(8) 0.37496(19) 0.0184(4) Uani 1 1 d . . . . .
C11 C 1.1383(2) 0.10868(8) 0.6417(2) 0.0204(4) Uani 1 1 d . . . . .
C12 C 1.1414(2) 0.13014(9) 0.7402(2) 0.0240(5) Uani 1 1 d . . . . .
C13 C 1.1375(3) 0.10776(10) 0.8355(2) 0.0314(6) Uani 1 1 d . . . . .
H13 H 1.1400 0.1222 0.9022 0.038 Uiso 1 1 calc R U . . .
C14 C 1.1302(3) 0.06498(10) 0.8352(2) 0.0329(6) Uani 1 1 d . . . . .
C15 C 1.1250(3) 0.04438(9) 0.7369(2) 0.0301(6) Uani 1 1 d . . . . .
H15 H 1.1182 0.0151 0.7359 0.036 Uiso 1 1 calc R U . . .
C16 C 1.1294(2) 0.06553(8) 0.6392(2) 0.0240(5) Uani 1 1 d . . . . .
C17 C 1.1500(3) 0.17670(9) 0.7425(2) 0.0321(6) Uani 1 1 d . . . . .
H17A H 1.1520 0.1864 0.8173 0.048 Uiso 1 1 calc R U . . .
H17B H 1.0826 0.1886 0.6996 0.048 Uiso 1 1 calc R U . . .
H17C H 1.2212 0.1853 0.7122 0.048 Uiso 1 1 calc R U . . .
C18 C 1.1272(4) 0.04107(13) 0.9394(3) 0.0496(10) Uani 1 1 d . . . . .
H18A H 1.1456 0.0119 0.9272 0.074 Uiso 1 1 calc R U . . .
H18B H 1.0496 0.0431 0.9640 0.074 Uiso 1 1 calc R U . . .
H18C H 1.1845 0.0527 0.9946 0.074 Uiso 1 1 calc R U . . .
C19 C 1.1271(3) 0.04198(9) 0.5348(3) 0.0329(6) Uani 1 1 d . . . . .
H19A H 1.0619 0.0516 0.4848 0.049 Uiso 1 1 calc R U . . .
H19B H 1.1179 0.0124 0.5488 0.049 Uiso 1 1 calc R U . . .
H19C H 1.1999 0.0466 0.5027 0.049 Uiso 1 1 calc R U . . .
C20 C 0.9606(2) 0.17847(7) 0.29846(18) 0.0171(4) Uani 1 1 d . . . . .
C21 C 0.9433(2) 0.16050(8) 0.1947(2) 0.0221(5) Uani 1 1 d . . . . .
C22 C 0.8497(2) 0.17351(9) 0.1238(2) 0.0260(5) Uani 1 1 d . . . . .
H22 H 0.8384 0.1614 0.0539 0.031 Uiso 1 1 calc R U . . .
C23 C 0.7723(2) 0.20351(10) 0.1517(2) 0.0277(5) Uani 1 1 d . . . . .
C24 C 0.7897(2) 0.22026(9) 0.2543(2) 0.0263(5) Uani 1 1 d . . . . .
H24 H 0.7365 0.2403 0.2755 0.032 Uiso 1 1 calc R U . . .
C25 C 0.8834(2) 0.20853(8) 0.3282(2) 0.0204(4) Uani 1 1 d . . . . .
C26 C 0.9003(3) 0.22969(9) 0.4367(2) 0.0289(6) Uani 1 1 d . . . . .
H26A H 0.8627 0.2134 0.4898 0.043 Uiso 1 1 calc R U . . .
H26B H 0.8658 0.2574 0.4310 0.043 Uiso 1 1 calc R U . . .
H26C H 0.9835 0.2320 0.4598 0.043 Uiso 1 1 calc R U . . .
C27 C 1.0213(3) 0.12684(10) 0.1599(2) 0.0311(6) Uani 1 1 d . . . . .
H27A H 0.9966 0.1190 0.0851 0.047 Uiso 1 1 calc R U . . .
H27B H 1.0167 0.1027 0.2070 0.047 Uiso 1 1 calc R U . . .
H27C H 1.1015 0.1369 0.1651 0.047 Uiso 1 1 calc R U . . .
C28 C 0.6744(3) 0.21845(13) 0.0714(3) 0.0414(8) Uani 1 1 d . . . . .
H28A H 0.6074 0.2258 0.1098 0.062 Uiso 1 1 calc R U . . .
H28B H 0.6524 0.1964 0.0192 0.062 Uiso 1 1 calc R U . . .
H28C H 0.6999 0.2428 0.0332 0.062 Uiso 1 1 calc R U . . .
C29 C 0.6603(2) 0.14109(9) 0.6954(2) 0.0238(5) Uani 1 1 d . . . . .
C30 C 0.6302(2) 0.18292(9) 0.7084(2) 0.0250(5) Uani 1 1 d . . . . .
C31 C 0.5323(3) 0.19166(10) 0.7619(2) 0.0322(6) Uani 1 1 d . . . . .
H31 H 0.5108 0.2197 0.7718 0.039 Uiso 1 1 calc R U . . .
C32 C 0.4662(3) 0.16059(11) 0.8007(3) 0.0377(7) Uani 1 1 d . . . . .
H32 H 0.3992 0.1672 0.8355 0.045 Uiso 1 1 calc R U . . .
C33 C 0.4979(3) 0.11972(11) 0.7889(3) 0.0346(7) Uani 1 1 d . . . . .
H33 H 0.4523 0.0984 0.8160 0.042 Uiso 1 1 calc DR U . . .
C34 C 0.5962(2) 0.10915(9) 0.7377(2) 0.0269(5) Uani 1 1 d . . . . .
C35 C 0.6316(2) 0.06478(9) 0.7330(2) 0.0282(6) Uani 1 1 d . . . . .
C36 C 0.5594(3) 0.03574(10) 0.6772(3) 0.0307(6) Uani 1 1 d . . . . .
C37 C 0.5959(3) -0.00543(10) 0.6750(3) 0.0366(7) Uani 1 1 d . . . . .
H37 H 0.5480 -0.0250 0.6348 0.044 Uiso 1 1 calc R U . . .
C38 C 0.6994(3) -0.01871(10) 0.7293(3) 0.0394(8) Uani 1 1 d . . . . .
C39 C 0.7681(3) 0.01044(11) 0.7878(3) 0.0384(8) Uani 1 1 d . . . . .
H39 H 0.8387 0.0017 0.8267 0.046 Uiso 1 1 calc R U . . .
C40 C 0.7368(3) 0.05164(10) 0.7911(3) 0.0341(7) Uani 1 1 d . . . . .
C41 C 0.4419(3) 0.04640(11) 0.6196(3) 0.0369(7) Uani 1 1 d . . . . .
H41A H 0.4197 0.0253 0.5647 0.055 Uiso 1 1 calc R U . . .
H41B H 0.4459 0.0735 0.5848 0.055 Uiso 1 1 calc R U . . .
H41C H 0.3841 0.0473 0.6719 0.055 Uiso 1 1 calc R U . . .
C42 C 0.7354(4) -0.06342(12) 0.7263(4) 0.0543(11) Uani 1 1 d . . . . .
H42A H 0.8158 -0.0652 0.7084 0.081 Uiso 1 1 calc R U . . .
H42B H 0.6844 -0.0781 0.6713 0.081 Uiso 1 1 calc R U . . .
H42C H 0.7295 -0.0761 0.7971 0.081 Uiso 1 1 calc R U . . .
C43 C 0.8153(3) 0.08147(13) 0.8578(4) 0.0511(10) Uani 1 1 d . . . . .
H43A H 0.8523 0.0672 0.9217 0.077 Uiso 1 1 calc R U . . .
H43B H 0.7694 0.1048 0.8806 0.077 Uiso 1 1 calc R U . . .
H43C H 0.8752 0.0918 0.8142 0.077 Uiso 1 1 calc R U . . .
C44 C 0.6983(3) 0.21842(8) 0.6730(2) 0.0249(5) Uani 1 1 d . . . . .
C45 C 0.8084(3) 0.22748(9) 0.7267(2) 0.0281(6) Uani 1 1 d . . . . .
C46 C 0.8642(3) 0.26402(10) 0.7026(3) 0.0334(6) Uani 1 1 d . . . . .
H46 H 0.9389 0.2698 0.7381 0.040 Uiso 1 1 calc R U . . .
C47 C 0.8131(3) 0.29229(10) 0.6279(3) 0.0372(7) Uani 1 1 d . . . . .
C48 C 0.7061(4) 0.28261(10) 0.5748(3) 0.0375(7) Uani 1 1 d . . . . .
H48 H 0.6711 0.3015 0.5228 0.045 Uiso 1 1 calc R U . . .
C49 C 0.6478(3) 0.24610(9) 0.5946(2) 0.0312(6) Uani 1 1 d . . . . .
C50 C 0.5329(4) 0.23700(11) 0.5320(3) 0.0440(8) Uani 1 1 d . . . . .
H50A H 0.4715 0.2525 0.5632 0.066 Uiso 1 1 calc R U . . .
H50B H 0.5166 0.2073 0.5353 0.066 Uiso 1 1 calc R U . . .
H50C H 0.5354 0.2453 0.4565 0.066 Uiso 1 1 calc R U . . .
C51 C 0.8635(3) 0.19852(11) 0.8120(3) 0.0352(7) Uani 1 1 d . . . . .
H51A H 0.8818 0.1722 0.7784 0.053 Uiso 1 1 calc R U . . .
H51B H 0.8096 0.1936 0.8665 0.053 Uiso 1 1 calc R U . . .
H51C H 0.9351 0.2110 0.8464 0.053 Uiso 1 1 calc R U . . .
C52 C 0.8730(4) 0.33253(11) 0.6066(4) 0.0537(11) Uani 1 1 d . . . . .
H52A H 0.9332 0.3275 0.5581 0.081 Uiso 1 1 calc R U . . .
H52B H 0.9086 0.3440 0.6750 0.081 Uiso 1 1 calc R U . . .
H52C H 0.8161 0.3522 0.5729 0.081 Uiso 1 1 calc R U . . .
O1 O 0.8358(2) 0.05419(6) 0.5678(2) 0.0365(5) Uani 1 1 d . . . . .
O2 O 0.94450(16) 0.13604(6) 0.50131(14) 0.0200(3) Uani 1 1 d . . . . .
O3 O 0.75552(16) 0.13176(6) 0.64423(16) 0.0231(4) Uani 1 1 d . . . . .
C53 C 0.5988(15) 0.0890(5) 0.0439(15) 0.060(3) Uani 0.344(7) 1 d D U P B -1
H53A H 0.5789 0.1164 0.0704 0.089 Uiso 0.344(7) 1 calc R U P B -1
H53B H 0.6190 0.0913 -0.0305 0.089 Uiso 0.344(7) 1 calc R U P B -1
H53C H 0.6652 0.0778 0.0899 0.089 Uiso 0.344(7) 1 calc R U P B -1
C54 C 0.498(2) 0.0609(5) 0.047(2) 0.064(4) Uani 0.344(7) 1 d D U P B -1
H54A H 0.4841 0.0566 0.1232 0.077 Uiso 0.344(7) 1 calc R U P B -1
H54B H 0.4289 0.0748 0.0103 0.077 Uiso 0.344(7) 1 calc R U P B -1
C55 C 0.5097(17) 0.0200(4) -0.0037(12) 0.072(3) Uani 0.344(7) 1 d D U P B -1
H55A H 0.4300 0.0092 -0.0211 0.086 Uiso 0.344(7) 1 calc R U P B -1
H55B H 0.5416 0.0248 -0.0735 0.086 Uiso 0.344(7) 1 calc R U P B -1
C56 C 0.5756(18) -0.0124(5) 0.0483(15) 0.090(4) Uani 0.344(7) 1 d D U P B -1
H56A H 0.5447 -0.0176 0.1185 0.108 Uiso 0.344(7) 1 calc R U P B -1
H56B H 0.6561 -0.0023 0.0644 0.108 Uiso 0.344(7) 1 calc R U P B -1
C57 C 0.5807(19) -0.0524(5) -0.0074(13) 0.080(5) Uani 0.344(7) 1 d D U P B -1
H57A H 0.5020 -0.0611 -0.0342 0.121 Uiso 0.344(7) 1 calc R U P B -1
H57B H 0.6157 -0.0732 0.0432 0.121 Uiso 0.344(7) 1 calc R U P B -1
H57C H 0.6278 -0.0496 -0.0682 0.121 Uiso 0.344(7) 1 calc R U P B -1
C53A C 0.613(4) 0.0749(11) 0.048(4) 0.060(3) Uani 0.156(7) 1 d D U P B -2
H53D H 0.5994 0.1045 0.0357 0.089 Uiso 0.156(7) 1 calc R U P B -2
H53E H 0.6458 0.0627 -0.0143 0.089 Uiso 0.156(7) 1 calc R U P B -2
H53F H 0.6682 0.0712 0.1129 0.089 Uiso 0.156(7) 1 calc R U P B -2
C54A C 0.503(4) 0.0543(12) 0.064(5) 0.065(5) Uani 0.156(7) 1 d D U P B -2
H54C H 0.4437 0.0645 0.0081 0.078 Uiso 0.156(7) 1 calc R U P B -2
H54D H 0.4798 0.0634 0.1350 0.078 Uiso 0.156(7) 1 calc R U P B -2
C55A C 0.500(5) 0.0087(11) 0.062(3) 0.067(4) Uani 0.156(7) 1 d D U P B -2
H55C H 0.5612 -0.0015 0.1173 0.081 Uiso 0.156(7) 1 calc R U P B -2
H55D H 0.4246 -0.0002 0.0846 0.081 Uiso 0.156(7) 1 calc R U P B -2
C56A C 0.516(6) -0.0116(12) -0.038(4) 0.073(5) Uani 0.156(7) 1 d D U P B -2
H56C H 0.5903 -0.0011 -0.0613 0.087 Uiso 0.156(7) 1 calc R U P B -2
H56D H 0.4540 -0.0013 -0.0919 0.087 Uiso 0.156(7) 1 calc R U P B -2
C57A C 0.519(4) -0.0566(12) -0.050(4) 0.047(7) Uani 0.156(7) 1 d D U P B -2
H57D H 0.5614 -0.0638 -0.1121 0.070 Uiso 0.156(7) 1 calc R U P B -2
H57E H 0.4393 -0.0671 -0.0627 0.070 Uiso 0.156(7) 1 calc R U P B -2
H57F H 0.5576 -0.0690 0.0154 0.070 Uiso 0.156(7) 1 calc R U P B -2

loop_
_atom_site_aniso_label
_atom_site_aniso_U_11
_atom_site_aniso_U_22
_atom_site_aniso_U_33
_atom_site_aniso_U_23
_atom_site_aniso_U_13
_atom_site_aniso_U_12
W1 0.02315(5) 0.01795(5) 0.02553(5) 0.00039(4) 0.00670(4) -0.00329(4)
C1 0.054(2) 0.042(3) 0.0317(16) -0.0124(15) 0.0057(15) -0.0120(18)
C2 0.074(4) 0.051(3) 0.067(3) -0.024(2) -0.021(3) -0.015(2)
C3 0.051(2) 0.056(5) 0.052(2) -0.001(2) -0.0180(18) -0.019(2)
C4 0.0273(16) 0.059(3) 0.0416(18) 0.011(2) -0.0015(13) -0.0081(18)
C1A 0.054(2) 0.042(3) 0.0317(16) -0.0124(15) 0.0057(15) -0.0120(18)
C2A 0.070(10) 0.042(13) 0.033(9) 0.001(10) 0.003(7) -0.017(11)
C3A 0.051(2) 0.056(5) 0.052(2) -0.001(2) -0.0180(18) -0.019(2)
C4A 0.0273(16) 0.059(3) 0.0416(18) 0.011(2) -0.0015(13) -0.0081(18)
C5 0.0186(10) 0.0179(10) 0.0174(10) 0.0005(8) 0.0025(8) -0.0029(8)
C6 0.0226(11) 0.0184(10) 0.0168(10) 0.0020(8) 0.0002(8) -0.0024(9)
C7 0.0208(12) 0.0311(13) 0.0248(12) 0.0054(10) -0.0011(9) -0.0022(10)
C8 0.0213(12) 0.0360(15) 0.0286(13) 0.0088(11) 0.0018(10) -0.0071(11)
C9 0.0232(12) 0.0294(13) 0.0208(11) 0.0053(9) 0.0035(9) -0.0031(10)
C10 0.0199(11) 0.0191(10) 0.0162(10) 0.0010(8) 0.0015(8) -0.0010(8)
C11 0.0211(11) 0.0209(11) 0.0186(10) 0.0031(8) -0.0011(8) 0.0001(9)
C12 0.0280(13) 0.0240(12) 0.0198(11) 0.0011(9) 0.0015(9) -0.0001(10)
C13 0.0392(16) 0.0356(15) 0.0196(12) 0.0035(11) 0.0032(11) 0.0025(12)
C14 0.0374(16) 0.0369(16) 0.0248(13) 0.0129(12) 0.0053(11) 0.0059(13)
C15 0.0347(15) 0.0226(12) 0.0332(14) 0.0080(11) 0.0051(12) 0.0021(11)
C16 0.0244(12) 0.0214(11) 0.0261(12) 0.0033(9) 0.0018(10) -0.0006(9)
C17 0.0446(17) 0.0255(13) 0.0264(13) -0.0043(10) 0.0051(12) -0.0013(12)
C18 0.067(3) 0.049(2) 0.0336(17) 0.0224(16) 0.0111(17) 0.0113(19)
C19 0.0461(18) 0.0209(12) 0.0321(14) -0.0020(11) 0.0049(13) -0.0026(12)
C20 0.0192(10) 0.0172(10) 0.0153(9) 0.0020(8) 0.0035(8) -0.0001(8)
C21 0.0246(12) 0.0253(12) 0.0167(10) 0.0006(9) 0.0039(9) 0.0040(9)
C22 0.0276(13) 0.0335(14) 0.0165(11) 0.0014(10) 0.0010(9) 0.0018(11)
C23 0.0237(12) 0.0333(14) 0.0257(13) 0.0093(11) 0.0006(10) 0.0033(11)
C24 0.0256(13) 0.0247(12) 0.0294(13) 0.0038(10) 0.0072(10) 0.0065(10)
C25 0.0236(12) 0.0177(10) 0.0210(11) -0.0001(8) 0.0070(9) 0.0001(9)
C26 0.0398(16) 0.0217(12) 0.0263(13) -0.0052(10) 0.0087(11) 0.0011(11)
C27 0.0352(15) 0.0339(15) 0.0243(13) -0.0074(11) 0.0038(11) 0.0113(12)
C28 0.0287(15) 0.057(2) 0.0374(17) 0.0151(15) -0.0035(13) 0.0094(15)
C29 0.0208(12) 0.0276(13) 0.0236(12) 0.0025(10) 0.0046(9) 0.0038(10)
C30 0.0251(12) 0.0267(13) 0.0234(12) 0.0000(10) 0.0024(9) 0.0050(10)
C31 0.0312(14) 0.0335(15) 0.0327(14) -0.0019(12) 0.0078(11) 0.0099(12)
C32 0.0307(15) 0.0459(19) 0.0388(17) -0.0018(14) 0.0152(13) 0.0084(13)
C33 0.0268(14) 0.0403(17) 0.0388(16) 0.0060(13) 0.0134(12) 0.0019(12)
C34 0.0221(12) 0.0289(13) 0.0306(13) 0.0060(10) 0.0067(10) 0.0035(10)
C35 0.0225(12) 0.0283(13) 0.0351(14) 0.0105(11) 0.0092(11) 0.0028(10)
C36 0.0281(14) 0.0285(14) 0.0370(15) 0.0087(11) 0.0116(12) 0.0025(11)
C37 0.0393(17) 0.0302(15) 0.0423(17) 0.0078(13) 0.0136(14) 0.0019(13)
C38 0.0430(18) 0.0300(15) 0.0486(19) 0.0179(14) 0.0221(15) 0.0104(13)
C39 0.0300(15) 0.0388(17) 0.0476(19) 0.0234(15) 0.0091(13) 0.0100(13)
C40 0.0262(14) 0.0356(16) 0.0410(17) 0.0161(13) 0.0051(12) 0.0024(12)
C41 0.0280(15) 0.0353(16) 0.0468(18) 0.0042(14) 0.0011(13) -0.0001(12)
C42 0.064(3) 0.0338(18) 0.071(3) 0.0199(18) 0.032(2) 0.0197(17)
C43 0.0363(18) 0.048(2) 0.065(3) 0.0202(19) -0.0127(17) -0.0021(16)
C44 0.0326(14) 0.0224(12) 0.0201(11) -0.0033(9) 0.0042(10) 0.0049(10)
C45 0.0347(15) 0.0291(13) 0.0213(12) -0.0064(10) 0.0076(10) 0.0019(11)
C46 0.0387(16) 0.0324(15) 0.0313(14) -0.0134(12) 0.0152(12) -0.0053(12)
C47 0.058(2) 0.0242(13) 0.0337(15) -0.0076(11) 0.0252(15) -0.0014(13)
C48 0.064(2) 0.0242(13) 0.0261(14) -0.0009(11) 0.0155(14) 0.0099(14)
C49 0.0457(17) 0.0260(13) 0.0217(12) -0.0012(10) 0.0029(11) 0.0099(12)
C50 0.053(2) 0.0368(17) 0.0386(18) 0.0020(14) -0.0115(16) 0.0133(16)
C51 0.0336(16) 0.0442(18) 0.0270(14) -0.0025(12) -0.0022(12) 0.0002(13)
C52 0.081(3) 0.0289(16) 0.058(2) -0.0067(16) 0.038(2) -0.0081(18)
O1 0.0474(13) 0.0183(9) 0.0470(13) 0.0025(9) 0.0199(11) -0.0025(9)
O2 0.0197(8) 0.0228(8) 0.0177(8) 0.0023(6) 0.0035(6) -0.0026(7)
O3 0.0196(8) 0.0219(9) 0.0286(9) 0.0025(7) 0.0068(7) 0.0017(7)
C53 0.074(7) 0.057(7) 0.049(5) 0.029(7) 0.013(5) 0.019(6)
C54 0.086(9) 0.066(6) 0.039(8) 0.011(6) -0.004(8) 0.000(6)
C55 0.112(9) 0.068(5) 0.037(6) 0.012(5) 0.014(6) 0.002(6)
C56 0.104(10) 0.085(7) 0.084(9) 0.012(6) 0.019(8) 0.026(7)
C57 0.094(13) 0.073(7) 0.077(11) 0.024(7) 0.023(10) 0.009(9)
C53A 0.074(7) 0.057(7) 0.049(5) 0.029(7) 0.013(5) 0.019(6)
C54A 0.089(10) 0.063(7) 0.043(11) 0.014(8) 0.006(10) -0.004(9)
C55A 0.089(10) 0.063(7) 0.053(9) 0.015(7) 0.017(9) 0.009(7)
C56A 0.091(12) 0.069(8) 0.061(11) 0.009(8) 0.021(10) 0.013(10)
C57A 0.036(12) 0.065(9) 0.045(16) 0.023(10) 0.034(12) 0.020(11)

loop_
_atom_type_symbol
_atom_type_description
_atom_type_scat_dispersion_real
_atom_type_scat_dispersion_imag
_atom_type_scat_source
C C 0.0033 0.0016 'International Tables Vol C Tables 4.2.6.8 and 6.1.1.4'
H H 0.0000 0.0000 'International Tables Vol C Tables 4.2.6.8 and 6.1.1.4'
O O 0.0106 0.0060 'International Tables Vol C Tables 4.2.6.8 and 6.1.1.4'
W W -0.8490 6.8722 'International Tables Vol C Tables 4.2.6.8 and 6.1.1.4'

loop_
_geom_angle_atom_site_label_1
_geom_angle_atom_site_label_2
_geom_angle_atom_site_label_3
_geom_angle
O1 W1 O2 120.03(10)
O1 W1 O3 104.89(10)
O2 W1 O3 102.81(8)
O1 W1 C1 91.8(3)
O2 W1 C1 86.1(3)
O3 W1 C1 153.12(18)
O1 W1 C4A 99.2(14)
O2 W1 C4A 135.8(12)
O3 W1 C4A 84.3(11)
O1 W1 C1A 89(2)
O2 W1 C1A 86(2)
O3 W1 C1A 156.4(10)
C4A W1 C1A 74.5(11)
O1 W1 C4 109.73(17)
O2 W1 C4 126.93(15)
O3 W1 C4 79.90(15)
C1 W1 C4 74.64(19)
C2 C1 W1 112.9(5)
C2 C1 H1A 109.0
W1 C1 H1A 109.0
C2 C1 H1B 109.0
W1 C1 H1B 109.0
H1A C1 H1B 107.8
C1 C2 C3 102.9(5)
C1 C2 H2A 111.2
C3 C2 H2A 111.2
C1 C2 H2B 111.2
C3 C2 H2B 111.2
H2A C2 H2B 109.1
C4 C3 C2 107.6(5)
C4 C3 H3A 110.2
C2 C3 H3A 110.2
C4 C3 H3B 110.2
C2 C3 H3B 110.2
H3A C3 H3B 108.5
C3 C4 W1 116.6(3)
C3 C4 H4A 108.1
W1 C4 H4A 108.1
C3 C4 H4B 108.1
W1 C4 H4B 108.1
H4A C4 H4B 107.3
C2A C1A W1 111(2)
C2A C1A H1A1 109.4
W1 C1A H1A1 109.4
C2A C1A H1A2 109.4
W1 C1A H1A2 109.4
H1A1 C1A H1A2 108.0
C1A C2A C3A 105(3)
C1A C2A H2A1 110.8
C3A C2A H2A1 110.8
C1A C2A H2A2 110.8
C3A C2A H2A2 110.8
H2A1 C2A H2A2 108.9
C4A C3A C2A 109(2)
C4A C3A H3A1 110.0
C2A C3A H3A1 110.0
C4A C3A H3A2 110.0
C2A C3A H3A2 110.0
H3A1 C3A H3A2 108.4
C3A C4A W1 117.3(15)
C3A C4A H4A1 108.0
W1 C4A H4A1 108.0
C3A C4A H4A2 108.0
W1 C4A H4A2 108.0
H4A1 C4A H4A2 107.2
O2 C5 C6 118.7(2)
O2 C5 C10 119.2(2)
C6 C5 C10 122.0(2)
C7 C6 C5 118.2(2)
C7 C6 C11 120.2(2)
C5 C6 C11 121.7(2)
C8 C7 C6 121.1(2)
C8 C7 H7 119.5
C6 C7 H7 119.5
C9 C8 C7 119.5(3)
C9 C8 H8 120.2
C7 C8 H8 120.2
C8 C9 C10 121.6(2)
C8 C9 H9 119.2
C10 C9 H9 119.2
C9 C10 C5 117.6(2)
C9 C10 C20 119.2(2)
C5 C10 C20 123.2(2)
C16 C11 C12 120.4(2)
C16 C11 C6 120.6(2)
C12 C11 C6 118.9(2)
C13 C12 C11 119.1(3)
C13 C12 C17 120.6(3)
C11 C12 C17 120.4(2)
C14 C13 C12 121.5(3)
C14 C13 H13 119.2
C12 C13 H13 119.2
C13 C14 C15 118.6(3)
C13 C14 C18 120.9(3)
C15 C14 C18 120.5(3)
C14 C15 C16 121.9(3)
C14 C15 H15 119.0
C16 C15 H15 119.0
C11 C16 C15 118.5(3)
C11 C16 C19 121.3(2)
C15 C16 C19 120.3(3)
C12 C17 H17A 109.5
C12 C17 H17B 109.5
H17A C17 H17B 109.5
C12 C17 H17C 109.5
H17A C17 H17C 109.5
H17B C17 H17C 109.5
C14 C18 H18A 109.5
C14 C18 H18B 109.5
H18A C18 H18B 109.5
C14 C18 H18C 109.5
H18A C18 H18C 109.5
H18B C18 H18C 109.5
C16 C19 H19A 109.5
C16 C19 H19B 109.5
H19A C19 H19B 109.5
C16 C19 H19C 109.5
H19A C19 H19C 109.5
H19B C19 H19C 109.5
C25 C20 C21 119.6(2)
C25 C20 C10 120.2(2)
C21 C20 C10 120.2(2)
C22 C21 C20 119.0(2)
C22 C21 C27 119.2(2)
C20 C21 C27 121.8(2)
C23 C22 C21 122.2(3)
C23 C22 H22 118.9
C21 C22 H22 118.9
C24 C23 C22 117.8(3)
C24 C23 C28 121.0(3)
C22 C23 C28 121.2(3)
C23 C24 C25 122.1(2)
C23 C24 H24 119.0
C25 C24 H24 119.0
C20 C25 C24 119.2(2)
C20 C25 C26 121.6(2)
C24 C25 C26 119.1(2)
C25 C26 H26A 109.5
C25 C26 H26B 109.5
H26A C26 H26B 109.5
C25 C26 H26C 109.5
H26A C26 H26C 109.5
H26B C26 H26C 109.5
C21 C27 H27A 109.5
C21 C27 H27B 109.5
H27A C27 H27B 109.5
C21 C27 H27C 109.5
H27A C27 H27C 109.5
H27B C27 H27C 109.5
C23 C28 H28A 109.5
C23 C28 H28B 109.5
H28A C28 H28B 109.5
C23 C28 H28C 109.5
H28A C28 H28C 109.5
H28B C28 H28C 109.5
O3 C29 C34 119.7(2)
O3 C29 C30 119.2(2)
C34 C29 C30 121.0(2)
C31 C30 C29 118.0(3)
C31 C30 C44 117.7(3)
C29 C30 C44 124.2(2)
C32 C31 C30 121.6(3)
C32 C31 H31 119.2
C30 C31 H31 119.2
C31 C32 C33 119.7(3)
C31 C32 H32 120.1
C33 C32 H32 120.1
C32 C33 C34 121.2(3)
C32 C33 H33 119.4
C34 C33 H33 119.4
C33 C34 C29 118.4(3)
C33 C34 C35 119.4(3)
C29 C34 C35 122.2(2)
C36 C35 C40 119.6(3)
C36 C35 C34 120.8(3)
C40 C35 C34 119.5(3)
C35 C36 C37 118.9(3)
C35 C36 C41 123.3(3)
C37 C36 C41 117.8(3)
C38 C37 C36 122.3(3)
C38 C37 H37 118.9
C36 C37 H37 118.9
C37 C38 C39 117.9(3)
C37 C38 C42 120.9(4)
C39 C38 C42 121.2(4)
C40 C39 C38 122.0(3)
C40 C39 H39 119.0
C38 C39 H39 119.0
C39 C40 C35 119.2(3)
C39 C40 C43 119.0(3)
C35 C40 C43 121.8(3)
C36 C41 H41A 109.5
C36 C41 H41B 109.5
H41A C41 H41B 109.5
C36 C41 H41C 109.5
H41A C41 H41C 109.5
H41B C41 H41C 109.5
C38 C42 H42A 109.5
C38 C42 H42B 109.5
H42A C42 H42B 109.5
C38 C42 H42C 109.5
H42A C42 H42C 109.5
H42B C42 H42C 109.5
C40 C43 H43A 109.5
C40 C43 H43B 109.5
H43A C43 H43B 109.5
C40 C43 H43C 109.5
H43A C43 H43C 109.5
H43B C43 H43C 109.5
C49 C44 C45 119.3(3)
C49 C44 C30 120.0(3)
C45 C44 C30 120.2(3)
C46 C45 C44 119.4(3)
C46 C45 C51 120.3(3)
C44 C45 C51 120.3(3)
C45 C46 C47 121.6(3)
C45 C46 H46 119.2
C47 C46 H46 119.2
C48 C47 C46 118.2(3)
C48 C47 C52 121.2(4)
C46 C47 C52 120.6(4)
C47 C48 C49 122.3(3)
C47 C48 H48 118.8
C49 C48 H48 118.8
C48 C49 C44 119.1(3)
C48 C49 C50 119.6(3)
C44 C49 C50 121.4(3)
C49 C50 H50A 109.5
C49 C50 H50B 109.5
H50A C50 H50B 109.5
C49 C50 H50C 109.5
H50A C50 H50C 109.5
H50B C50 H50C 109.5
C45 C51 H51A 109.5
C45 C51 H51B 109.5
H51A C51 H51B 109.5
C45 C51 H51C 109.5
H51A C51 H51C 109.5
H51B C51 H51C 109.5
C47 C52 H52A 109.5
C47 C52 H52B 109.5
H52A C52 H52B 109.5
C47 C52 H52C 109.5
H52A C52 H52C 109.5
H52B C52 H52C 109.5
C5 O2 W1 156.95(17)
C29 O3 W1 147.14(18)
C54 C53 H53A 109.5
C54 C53 H53B 109.5
H53A C53 H53B 109.5
C54 C53 H53C 109.5
H53A C53 H53C 109.5
H53B C53 H53C 109.5
C55 C54 C53 115.8(16)
C55 C54 H54A 108.3
C53 C54 H54A 108.3
C55 C54 H54B 108.3
C53 C54 H54B 108.3
H54A C54 H54B 107.4
C56 C55 C54 122.4(18)
C56 C55 H55A 106.7
C54 C55 H55A 106.7
C56 C55 H55B 106.7
C54 C55 H55B 106.7
H55A C55 H55B 106.6
C55 C56 C57 118.7(16)
C55 C56 H56A 107.6
C57 C56 H56A 107.6
C55 C56 H56B 107.6
C57 C56 H56B 107.6
H56A C56 H56B 107.1
C56 C57 H57A 109.5
C56 C57 H57B 109.5
H57A C57 H57B 109.5
C56 C57 H57C 109.5
H57A C57 H57C 109.5
H57B C57 H57C 109.5
C54A C53A H53D 109.5
C54A C53A H53E 109.5
H53D C53A H53E 109.5
C54A C53A H53F 109.5
H53D C53A H53F 109.5
H53E C53A H53F 109.5
C53A C54A C55A 118(3)
C53A C54A H54C 107.8
C55A C54A H54C 107.8
C53A C54A H54D 107.8
C55A C54A H54D 107.8
H54C C54A H54D 107.1
C56A C55A C54A 118(3)
C56A C55A H55C 107.8
C54A C55A H55C 107.8
C56A C55A H55D 107.8
C54A C55A H55D 107.8
H55C C55A H55D 107.2
C55A C56A C57A 123(3)
C55A C56A H56C 106.5
C57A C56A H56C 106.5
C55A C56A H56D 106.5
C57A C56A H56D 106.5
H56C C56A H56D 106.5
C56A C57A H57D 109.5
C56A C57A H57E 109.5
H57D C57A H57E 109.5
C56A C57A H57F 109.5
H57D C57A H57F 109.5
H57E C57A H57F 109.5

loop_
_geom_bond_atom_site_label_1
_geom_bond_atom_site_label_2
_geom_bond_distance
W1 O1 1.691(2)
W1 O2 1.8609(18)
W1 O3 1.9223(19)
W1 C1 2.158(4)
W1 C4A 2.159(18)
W1 C1A 2.160(18)
W1 C4 2.172(4)
C1 C2 1.523(10)
C1 H1A 0.9900
C1 H1B 0.9900
C2 C3 1.536(11)
C2 H2A 0.9900
C2 H2B 0.9900
C3 C4 1.519(6)
C3 H3A 0.9900
C3 H3B 0.9900
C4 H4A 0.9900
C4 H4B 0.9900
C1A C2A 1.52(2)
C1A H1A1 0.9900
C1A H1A2 0.9900
C2A C3A 1.53(2)
C2A H2A1 0.9900
C2A H2A2 0.9900
C3A C4A 1.517(18)
C3A H3A1 0.9900
C3A H3A2 0.9900
C4A H4A1 0.9900
C4A H4A2 0.9900
C5 O2 1.369(3)
C5 C6 1.398(3)
C5 C10 1.405(3)
C6 C7 1.392(4)
C6 C11 1.496(3)
C7 C8 1.391(4)
C7 H7 0.9500
C8 C9 1.385(4)
C8 H8 0.9500
C9 C10 1.393(4)
C9 H9 0.9500
C10 C20 1.497(3)
C11 C16 1.398(4)
C11 C12 1.405(4)
C12 C13 1.393(4)
C12 C17 1.508(4)
C13 C14 1.385(4)
C13 H13 0.9500
C14 C15 1.388(5)
C14 C18 1.513(4)
C15 C16 1.400(4)
C15 H15 0.9500
C16 C19 1.503(4)
C17 H17A 0.9800
C17 H17B 0.9800
C17 H17C 0.9800
C18 H18A 0.9800
C18 H18B 0.9800
C18 H18C 0.9800
C19 H19A 0.9800
C19 H19B 0.9800
C19 H19C 0.9800
C20 C25 1.394(3)
C20 C21 1.411(3)
C21 C22 1.393(4)
C21 C27 1.504(4)
C22 C23 1.387(4)
C22 H22 0.9500
C23 C24 1.383(4)
C23 C28 1.514(4)
C24 C25 1.403(4)
C24 H24 0.9500
C25 C26 1.508(4)
C26 H26A 0.9800
C26 H26B 0.9800
C26 H26C 0.9800
C27 H27A 0.9800
C27 H27B 0.9800
C27 H27C 0.9800
C28 H28A 0.9800
C28 H28B 0.9800
C28 H28C 0.9800
C29 O3 1.361(3)
C29 C34 1.404(4)
C29 C30 1.409(4)
C30 C31 1.400(4)
C30 C44 1.484(4)
C31 C32 1.378(5)
C31 H31 0.9500
C32 C33 1.383(5)
C32 H32 0.9500
C33 C34 1.400(4)
C33 H33 0.9500
C34 C35 1.494(4)
C35 C36 1.395(5)
C35 C40 1.418(4)
C36 C37 1.397(4)
C36 C41 1.513(4)
C37 C38 1.384(5)
C37 H37 0.9500
C38 C39 1.391(6)
C38 C42 1.505(5)
C39 C40 1.381(5)
C39 H39 0.9500
C40 C43 1.514(5)
C41 H41A 0.9800
C41 H41B 0.9800
C41 H41C 0.9800
C42 H42A 0.9800
C42 H42B 0.9800
C42 H42C 0.9800
C43 H43A 0.9800
C43 H43B 0.9800
C43 H43C 0.9800
C44 C49 1.406(4)
C44 C45 1.410(4)
C45 C46 1.392(4)
C45 C51 1.508(4)
C46 C47 1.393(5)
C46 H46 0.9500
C47 C48 1.380(6)
C47 C52 1.510(5)
C48 C49 1.394(5)
C48 H48 0.9500
C49 C50 1.503(5)
C50 H50A 0.9800
C50 H50B 0.9800
C50 H50C 0.9800
C51 H51A 0.9800
C51 H51B 0.9800
C51 H51C 0.9800
C52 H52A 0.9800
C52 H52B 0.9800
C52 H52C 0.9800
C53 C54 1.479(14)
C53 H53A 0.9800
C53 H53B 0.9800
C53 H53C 0.9800
C54 C55 1.476(13)
C54 H54A 0.9900
C54 H54B 0.9900
C55 C56 1.414(14)
C55 H55A 0.9900
C55 H55B 0.9900
C56 C57 1.470(14)
C56 H56A 0.9900
C56 H56B 0.9900
C57 H57A 0.9800
C57 H57B 0.9800
C57 H57C 0.9800
C53A C54A 1.468(16)
C53A H53D 0.9800
C53A H53E 0.9800
C53A H53F 0.9800
C54A C55A 1.474(15)
C54A H54C 0.9900
C54A H54D 0.9900
C55A C56A 1.438(16)
C55A H55C 0.9900
C55A H55D 0.9900
C56A C57A 1.463(16)
C56A H56C 0.9900
C56A H56D 0.9900
C57A H57D 0.9800
C57A H57E 0.9800
C57A H57F 0.9800
